data_4506571
loop_
_publ_author_name
'Nasser, Nasser'
'Puddephatt, Richard J.'

_publ_section_title
;
 A Diphosphine Ligand with Amide Functionality and Its Complexes with
 Gold(I) and Silver(I): Self-Assembly of Sheet Structures
;
_journal_issue 8
_journal_name_full 'Crystal Growth &amp; Design'
_journal_page_first 4275
_journal_paper_doi 10.1021/cg300798p
_journal_volume 12
_journal_year 2012
_chemical_formula_moiety 'C36 H34 Au2 Cl2 N2 O2 P2, C2 H6 O S'
_chemical_formula_sum 'C38 H40 Au2 Cl2 N2 O3 P2 S'
_chemical_formula_weight 1131.55
_chemical_name_systematic
; 
 ? 
;
_space_group_IT_number 2
_symmetry_cell_setting triclinic
_symmetry_space_group_name_Hall '-P 1'
_symmetry_space_group_name_H-M 'P -1'
_atom_sites_solution_hydrogens geom
_atom_sites_solution_primary direct
_atom_sites_solution_secondary difmap
_audit_creation_method SHELXL-97
_cell_angle_alpha 92.454(2)
_cell_angle_beta 99.465(2)
_cell_angle_gamma 94.712(2)
_cell_formula_units_Z 2
_cell_length_a 8.9376(4)
_cell_length_b 11.0050(4)
_cell_length_c 20.1043(8)
_cell_measurement_reflns_used 4825
_cell_measurement_temperature 150(2)
_cell_measurement_theta_max 20.52
_cell_measurement_theta_min 2.32
_cell_volume 1940.72(14)
_computing_cell_refinement 'Bruker SAINT'
_computing_data_collection 'Bruker APEX2'
_computing_data_reduction 'Bruker SAINT'
_computing_molecular_graphics 'Bruker SHELXTL'
_computing_publication_material 'Bruker SHELXTL'
_computing_structure_refinement 'SHELXL-97 (Sheldrick, 2008)'
_computing_structure_solution 'SHELXS-97 (Sheldrick, 2008)'
_diffrn_ambient_temperature 150(2)
_diffrn_measured_fraction_theta_full 0.998
_diffrn_measured_fraction_theta_max 0.998
_diffrn_measurement_device_type 'Bruker APEX-II CCD'
_diffrn_measurement_method '\f and \w scans'
_diffrn_radiation_monochromator graphite
_diffrn_radiation_source 'fine-focus sealed tube'
_diffrn_radiation_type MoK\a
_diffrn_radiation_wavelength 0.71073
_diffrn_reflns_av_R_equivalents 0.1386
_diffrn_reflns_av_sigmaI/netI 0.0838
_diffrn_reflns_limit_h_max 11
_diffrn_reflns_limit_h_min -11
_diffrn_reflns_limit_k_max 14
_diffrn_reflns_limit_k_min -14
_diffrn_reflns_limit_l_max 26
_diffrn_reflns_limit_l_min -26
_diffrn_reflns_number 78787
_diffrn_reflns_theta_full 28.36
_diffrn_reflns_theta_max 28.36
_diffrn_reflns_theta_min 1.86
_exptl_absorpt_coefficient_mu 7.864
_exptl_absorpt_correction_T_max 0.8277
_exptl_absorpt_correction_T_min 0.6169
_exptl_absorpt_correction_type multi-scan
_exptl_absorpt_process_details sadabs
_exptl_crystal_colour yellow
_exptl_crystal_density_diffrn 1.936
_exptl_crystal_density_method 'not measured'
_exptl_crystal_description cube
_exptl_crystal_F_000 1088
_exptl_crystal_size_max 0.07
_exptl_crystal_size_mid 0.03
_exptl_crystal_size_min 0.03
_refine_diff_density_max 1.946
_refine_diff_density_min -1.667
_refine_diff_density_rms 0.208
_refine_ls_extinction_method none
_refine_ls_goodness_of_fit_ref 1.001
_refine_ls_hydrogen_treatment constr
_refine_ls_matrix_type full
_refine_ls_number_parameters 433
_refine_ls_number_reflns 9662
_refine_ls_number_restraints 0
_refine_ls_restrained_S_all 1.001
_refine_ls_R_factor_all 0.0873
_refine_ls_R_factor_gt 0.0433
_refine_ls_shift/su_max 0.001
_refine_ls_shift/su_mean 0.000
_refine_ls_structure_factor_coef Fsqd
_refine_ls_weighting_details 'calc w=1/[\s^2^(Fo^2^)+(0.0273P)^2^+7.3131P] where P=(Fo^2^+2Fc^2^)/3'
_refine_ls_weighting_scheme calc
_refine_ls_wR_factor_gt 0.0806
_refine_ls_wR_factor_ref 0.0956
_reflns_number_gt 6413
_reflns_number_total 9662
_reflns_threshold_expression >2sigma(I)
_cod_data_source_file cg300798p_si_001.cif
_cod_data_source_block 1
_cod_depositor_comments
;
The following automatic conversions were performed:

'_symmetry_cell_setting' value 'Triclinic' changed to 'triclinic'
according to /home/saulius/struct/CIF-dictionaries/cif_core.dic
dictionary named 'cif_core.dic' version 2.4.2 from 2011-04-26.

Automatic conversion script
Id: cif_fix_values 1891 2012-01-12 08:04:46Z andrius 
;
_cod_original_sg_symbol_H-M P-1
_cod_database_code 4506571

loop_
_symmetry_equiv_pos_as_xyz
'x, y, z'
'-x, -y, -z'

loop_
_atom_site_label
_atom_site_type_symbol
_atom_site_fract_x
_atom_site_fract_y
_atom_site_fract_z
_atom_site_U_iso_or_equiv
_atom_site_adp_type
_atom_site_occupancy
_atom_site_symmetry_multiplicity
_atom_site_calc_flag
_atom_site_refinement_flags
Au1 Au 0.73709(3) 0.37463(3) 0.318916(15) 0.02304(8) Uani 1 1 d .
P1 P 0.7491(2) 0.53787(18) 0.25702(10) 0.0230(4) Uani 1 1 d .
O1 O 0.1808(6) 0.3496(5) 0.1477(3) 0.0319(13) Uani 1 1 d .
N1 N 0.3585(7) 0.4894(6) 0.1227(3) 0.0256(14) Uani 1 1 d .
H1A H 0.3837 0.5432 0.0943 0.031 Uiso 1 1 calc R
S1S S 0.4969(3) 0.8036(2) 0.03134(13) 0.0492(6) Uani 1 1 d .
C1 C 0.9355(8) 0.5942(7) 0.2407(4) 0.0271(17) Uani 1 1 d .
Cl1 Cl 0.7008(2) 0.21292(18) 0.38519(10) 0.0325(5) Uani 1 1 d .
O1S O 0.4990(9) 0.6927(7) 0.0690(4) 0.081(3) Uani 1 1 d .
C1S C 0.6318(13) 0.9126(11) 0.0838(6) 0.072(4) Uani 1 1 d .
H1SB H 0.5911 0.9359 0.1244 0.108 Uiso 1 1 calc R
H1SC H 0.6499 0.9852 0.0587 0.108 Uiso 1 1 calc R
H1SD H 0.7279 0.8760 0.0969 0.108 Uiso 1 1 calc R
Au2 Au 0.93834(3) 0.20767(3) 0.245759(15) 0.02651(9) Uani 1 1 d .
P2 P 1.1533(2) 0.19673(18) 0.31897(10) 0.0224(4) Uani 1 1 d .
N2 N 1.2264(7) 0.0944(6) 0.1705(3) 0.0301(15) Uani 1 1 d .
H2A H 1.1645 0.1524 0.1634 0.036 Uiso 1 1 calc R
C2 C 0.9537(9) 0.6456(8) 0.1802(4) 0.037(2) Uani 1 1 d .
H2B H 0.8697 0.6442 0.1443 0.044 Uiso 1 1 calc R
O2 O 1.3035(6) -0.0813(5) 0.1316(3) 0.0361(14) Uani 1 1 d .
Cl2 Cl 0.7271(2) 0.2084(2) 0.16328(11) 0.0392(5) Uani 1 1 d .
C2S C 0.6006(13) 0.7829(12) -0.0348(6) 0.070(3) Uani 1 1 d .
H2SA H 0.5426 0.7235 -0.0691 0.105 Uiso 1 1 calc R
H2SB H 0.6986 0.7526 -0.0170 0.105 Uiso 1 1 calc R
H2SC H 0.6184 0.8610 -0.0551 0.105 Uiso 1 1 calc R
C3 C 1.0971(9) 0.6995(8) 0.1728(5) 0.038(2) Uani 1 1 d .
H3A H 1.1109 0.7338 0.1314 0.046 Uiso 1 1 calc R
C4 C 1.2162(10) 0.7028(9) 0.2244(5) 0.045(2) Uani 1 1 d .
H4A H 1.3121 0.7424 0.2197 0.054 Uiso 1 1 calc R
C5 C 1.1988(9) 0.6494(10) 0.2832(5) 0.051(3) Uani 1 1 d .
H5A H 1.2840 0.6505 0.3184 0.061 Uiso 1 1 calc R
C6 C 1.0595(9) 0.5938(9) 0.2922(5) 0.046(2) Uani 1 1 d .
H6A H 1.0490 0.5561 0.3330 0.055 Uiso 1 1 calc R
C7 C 0.6829(8) 0.6720(7) 0.2950(4) 0.0271(17) Uani 1 1 d .
C8 C 0.6804(9) 0.7803(8) 0.2636(5) 0.037(2) Uani 1 1 d .
H8A H 0.7093 0.7845 0.2203 0.044 Uiso 1 1 calc R
C9 C 0.6368(10) 0.8826(8) 0.2939(6) 0.048(3) Uani 1 1 d .
H9A H 0.6342 0.9566 0.2712 0.058 Uiso 1 1 calc R
C10 C 0.5972(12) 0.8784(9) 0.3563(6) 0.057(3) Uani 1 1 d .
H10A H 0.5688 0.9499 0.3773 0.068 Uiso 1 1 calc R
C11 C 0.5980(12) 0.7727(9) 0.3888(5) 0.054(3) Uani 1 1 d .
H11A H 0.5680 0.7696 0.4320 0.065 Uiso 1 1 calc R
C12 C 0.6429(10) 0.6696(8) 0.3586(5) 0.038(2) Uani 1 1 d .
H12A H 0.6463 0.5962 0.3818 0.046 Uiso 1 1 calc R
C13 C 0.6270(8) 0.5161(8) 0.1742(4) 0.0288(18) Uani 1 1 d .
H13A H 0.6219 0.5952 0.1526 0.035 Uiso 1 1 calc R
H13B H 0.6707 0.4590 0.1448 0.035 Uiso 1 1 calc R
C14 C 0.4677(8) 0.4651(7) 0.1818(4) 0.0247(17) Uani 1 1 d .
H14A H 0.4660 0.3760 0.1869 0.030 Uiso 1 1 calc R
H14B H 0.4393 0.5034 0.2228 0.030 Uiso 1 1 calc R
C15 C 0.2184(8) 0.4288(7) 0.1117(4) 0.0249(17) Uani 1 1 d .
C16 C 0.1083(8) 0.4680(7) 0.0526(4) 0.0227(16) Uani 1 1 d .
C17 C -0.0457(8) 0.4312(7) 0.0501(4) 0.0259(17) Uani 1 1 d .
H17A H -0.0763 0.3841 0.0848 0.031 Uiso 1 1 calc R
C19 C 1.1979(8) 0.3175(6) 0.3838(4) 0.0222(16) Uani 1 1 d .
C20 C 1.1044(9) 0.3148(8) 0.4358(4) 0.034(2) Uani 1 1 d .
H20A H 1.0245 0.2517 0.4343 0.041 Uiso 1 1 calc R
C21 C 1.1310(10) 0.4050(9) 0.4885(5) 0.045(2) Uani 1 1 d .
H21A H 1.0716 0.4013 0.5235 0.053 Uiso 1 1 calc R
C22 C 1.2423(10) 0.4988(8) 0.4899(5) 0.040(2) Uani 1 1 d .
H22A H 1.2581 0.5617 0.5249 0.047 Uiso 1 1 calc R
C23 C 1.3317(9) 0.5008(7) 0.4395(4) 0.036(2) Uani 1 1 d .
H23A H 1.4096 0.5653 0.4402 0.044 Uiso 1 1 calc R
C24 C 1.3085(9) 0.4099(7) 0.3884(4) 0.0322(19) Uani 1 1 d .
H24A H 1.3730 0.4126 0.3553 0.039 Uiso 1 1 calc R
C25 C 1.1561(10) 0.0604(9) 0.3656(5) 0.0470(12) Uani 1 1 d .
C26 C 1.0351(10) -0.0260(8) 0.3562(5) 0.0470(12) Uani 1 1 d .
H26A H 0.9486 -0.0146 0.3235 0.056 Uiso 1 1 calc R
C27 C 1.0337(10) -0.1290(9) 0.3925(5) 0.0470(12) Uani 1 1 d .
H27A H 0.9490 -0.1889 0.3835 0.056 Uiso 1 1 calc R
C28 C 1.1550(10) -0.1450(9) 0.4415(5) 0.0470(12) Uani 1 1 d .
H28A H 1.1543 -0.2153 0.4674 0.056 Uiso 1 1 calc R
C29 C 1.2765(10) -0.0595(9) 0.4529(5) 0.045(2) Uani 1 1 d .
H29A H 1.3601 -0.0698 0.4874 0.055 Uiso 1 1 calc R
C30 C 1.2797(10) 0.0429(8) 0.4146(5) 0.041(2) Uani 1 1 d .
H30A H 1.3666 0.1008 0.4221 0.050 Uiso 1 1 calc R
C31 C 1.3234(8) 0.2044(7) 0.2798(4) 0.0255(17) Uani 1 1 d .
H31A H 1.3264 0.2796 0.2546 0.031 Uiso 1 1 calc R
H31B H 1.4137 0.2121 0.3161 0.031 Uiso 1 1 calc R
C32 C 1.3374(8) 0.0978(8) 0.2324(4) 0.0304(19) Uani 1 1 d .
H32A H 1.4413 0.1036 0.2209 0.036 Uiso 1 1 calc R
H32B H 1.3226 0.0209 0.2552 0.036 Uiso 1 1 calc R
C33 C 1.2195(8) 0.0015(7) 0.1243(4) 0.0255(17) Uani 1 1 d .
C34 C 1.1039(9) 0.0030(7) 0.0603(4) 0.0275(17) Uani 1 1 d .
C18 C -0.1542(8) 0.4621(7) -0.0019(4) 0.0261(17) Uani 1 1 d .
H18A H -0.2588 0.4362 -0.0033 0.031 Uiso 1 1 calc R
C36 C 1.1002(9) -0.0887(7) 0.0114(4) 0.034(2) Uani 1 1 d .
H36 H 1.1681 -0.1507 0.0190 0.040 Uiso 1 1 calc R
C35 C 1.0015(9) 0.0923(8) 0.0491(4) 0.034(2) Uani 1 1 d .
H35 H 1.0014 0.1555 0.0829 0.041 Uiso 1 1 calc R

loop_
_atom_site_aniso_label
_atom_site_aniso_U_11
_atom_site_aniso_U_22
_atom_site_aniso_U_33
_atom_site_aniso_U_23
_atom_site_aniso_U_13
_atom_site_aniso_U_12
Au1 0.02354(15) 0.02102(17) 0.02307(16) 0.00247(12) -0.00106(12) 0.00259(12)
P1 0.0201(9) 0.0261(11) 0.0219(10) 0.0038(8) -0.0006(7) 0.0034(8)
O1 0.028(3) 0.033(3) 0.032(3) 0.016(3) -0.001(2) -0.004(2)
N1 0.024(3) 0.027(4) 0.022(3) 0.013(3) -0.007(3) 0.000(3)
S1S 0.0474(14) 0.0495(16) 0.0499(16) 0.0103(13) 0.0059(11) 0.0010(11)
C1 0.021(4) 0.019(4) 0.039(5) 0.001(3) 0.001(3) -0.005(3)
Cl1 0.0333(10) 0.0271(11) 0.0341(11) 0.0124(9) -0.0031(8) -0.0031(8)
O1S 0.071(5) 0.078(6) 0.083(6) 0.056(5) -0.012(4) -0.034(4)
C1S 0.078(8) 0.065(8) 0.071(8) -0.014(7) 0.022(7) -0.012(6)
Au2 0.02126(15) 0.03085(19) 0.02520(17) -0.00169(14) -0.00183(12) 0.00239(13)
P2 0.0193(9) 0.0263(11) 0.0201(10) 0.0018(8) 0.0006(7) -0.0014(8)
N2 0.028(3) 0.032(4) 0.026(4) 0.004(3) -0.005(3) 0.001(3)
C2 0.034(5) 0.038(5) 0.038(5) 0.002(4) 0.010(4) 0.000(4)
O2 0.039(3) 0.035(4) 0.033(3) 0.002(3) -0.004(3) 0.010(3)
Cl2 0.0299(10) 0.0471(14) 0.0354(12) -0.0081(10) -0.0093(8) 0.0084(9)
C2S 0.070(8) 0.082(9) 0.060(8) -0.002(7) 0.023(6) -0.003(6)
C3 0.039(5) 0.035(5) 0.046(6) 0.011(4) 0.020(4) -0.002(4)
C4 0.024(4) 0.048(6) 0.062(7) 0.007(5) 0.009(4) 0.000(4)
C5 0.016(4) 0.074(8) 0.059(7) 0.022(6) -0.008(4) -0.003(4)
C6 0.026(4) 0.066(7) 0.047(6) 0.026(5) 0.001(4) 0.011(4)
C7 0.018(4) 0.032(5) 0.030(4) 0.004(4) 0.001(3) 0.003(3)
C8 0.042(5) 0.034(5) 0.038(5) 0.014(4) 0.010(4) 0.013(4)
C9 0.039(5) 0.027(5) 0.081(8) 0.017(5) 0.012(5) 0.005(4)
C10 0.058(6) 0.022(5) 0.092(9) -0.003(5) 0.023(6) -0.002(4)
C11 0.083(8) 0.032(6) 0.051(6) -0.011(5) 0.026(6) -0.002(5)
C12 0.046(5) 0.022(5) 0.045(6) 0.004(4) 0.004(4) 0.003(4)
C13 0.031(4) 0.034(5) 0.020(4) 0.006(3) 0.002(3) -0.001(3)
C14 0.023(4) 0.027(4) 0.024(4) 0.009(3) 0.001(3) 0.002(3)
C15 0.025(4) 0.021(4) 0.025(4) -0.006(3) -0.004(3) 0.001(3)
C16 0.021(3) 0.024(4) 0.020(4) -0.001(3) -0.005(3) 0.002(3)
C17 0.031(4) 0.024(4) 0.022(4) 0.005(3) 0.001(3) 0.003(3)
C19 0.029(4) 0.013(4) 0.019(4) 0.000(3) -0.014(3) 0.001(3)
C20 0.027(4) 0.040(5) 0.034(5) -0.008(4) 0.007(3) -0.003(4)
C21 0.040(5) 0.052(6) 0.043(6) -0.006(5) 0.006(4) 0.015(4)
C22 0.045(5) 0.034(5) 0.037(5) -0.006(4) -0.003(4) 0.010(4)
C23 0.039(5) 0.020(4) 0.044(5) 0.000(4) -0.004(4) -0.005(4)
C24 0.030(4) 0.025(5) 0.039(5) -0.001(4) 0.001(4) 0.000(3)
C25 0.044(3) 0.037(3) 0.054(3) 0.014(2) -0.006(2) -0.008(2)
C26 0.044(3) 0.037(3) 0.054(3) 0.014(2) -0.006(2) -0.008(2)
C27 0.044(3) 0.037(3) 0.054(3) 0.014(2) -0.006(2) -0.008(2)
C28 0.044(3) 0.037(3) 0.054(3) 0.014(2) -0.006(2) -0.008(2)
C29 0.042(5) 0.056(6) 0.036(5) 0.022(5) -0.007(4) 0.004(4)
C30 0.036(5) 0.035(5) 0.050(6) 0.006(4) -0.001(4) -0.004(4)
C31 0.023(4) 0.031(4) 0.023(4) 0.004(3) 0.004(3) 0.000(3)
C32 0.024(4) 0.040(5) 0.022(4) -0.003(4) -0.010(3) 0.009(3)
C33 0.029(4) 0.027(4) 0.020(4) -0.001(3) 0.004(3) 0.001(3)
C34 0.031(4) 0.028(5) 0.023(4) 0.002(3) 0.002(3) 0.003(3)
C18 0.015(3) 0.029(4) 0.032(4) 0.006(3) -0.002(3) -0.002(3)
C36 0.040(5) 0.027(5) 0.032(5) -0.006(4) -0.002(4) 0.012(4)
C35 0.037(5) 0.039(5) 0.025(4) -0.007(4) 0.001(3) 0.004(4)

loop_
_atom_type_symbol
_atom_type_description
_atom_type_scat_dispersion_real
_atom_type_scat_dispersion_imag
_atom_type_scat_source
C C 0.0033 0.0016 'International Tables Vol C Tables 4.2.6.8 and 6.1.1.4'
H H 0.0000 0.0000 'International Tables Vol C Tables 4.2.6.8 and 6.1.1.4'
N N 0.0061 0.0033 'International Tables Vol C Tables 4.2.6.8 and 6.1.1.4'
O O 0.0106 0.0060 'International Tables Vol C Tables 4.2.6.8 and 6.1.1.4'
P P 0.1023 0.0942 'International Tables Vol C Tables 4.2.6.8 and 6.1.1.4'
Cl Cl 0.1484 0.1585 'International Tables Vol C Tables 4.2.6.8 and 6.1.1.4'
Au Au -2.0133 8.8022 'International Tables Vol C Tables 4.2.6.8 and 6.1.1.4'
S S 0.1246 0.1234 'International Tables Vol C Tables 4.2.6.8 and 6.1.1.4'

loop_
_geom_angle_atom_site_label_1
_geom_angle_atom_site_label_2
_geom_angle_atom_site_label_3
_geom_angle
_geom_angle_site_symmetry_1
_geom_angle_site_symmetry_3
P1 Au1 Cl1 173.96(7) . .
P1 Au1 Au2 99.12(5) . .
Cl1 Au1 Au2 86.35(6) . .
C1 P1 C7 102.8(3) . .
C1 P1 C13 105.6(4) . .
C7 P1 C13 103.4(4) . .
C1 P1 Au1 117.2(3) . .
C7 P1 Au1 113.2(3) . .
C13 P1 Au1 113.2(3) . .
C15 N1 C14 119.5(6) . .
C15 N1 H1A 120.3 . .
C14 N1 H1A 120.3 . .
O1S S1S C2S 107.9(6) . .
O1S S1S C1S 104.5(5) . .
C2S S1S C1S 98.1(6) . .
C6 C1 C2 120.0(7) . .
C6 C1 P1 118.4(7) . .
C2 C1 P1 121.4(6) . .
S1S C1S H1SB 109.5 . .
S1S C1S H1SC 109.5 . .
H1SB C1S H1SC 109.5 . .
S1S C1S H1SD 109.5 . .
H1SB C1S H1SD 109.5 . .
H1SC C1S H1SD 109.5 . .
P2 Au2 Cl2 174.63(8) . .
P2 Au2 Au1 106.12(5) . .
Cl2 Au2 Au1 79.24(5) . .
C19 P2 C25 103.5(4) . .
C19 P2 C31 102.6(4) . .
C25 P2 C31 106.4(4) . .
C19 P2 Au2 115.6(2) . .
C25 P2 Au2 114.0(3) . .
C31 P2 Au2 113.6(2) . .
C33 N2 C32 119.1(7) . .
C33 N2 H2A 120.4 . .
C32 N2 H2A 120.4 . .
C1 C2 C3 119.3(8) . .
C1 C2 H2B 120.4 . .
C3 C2 H2B 120.4 . .
S1S C2S H2SA 109.5 . .
S1S C2S H2SB 109.5 . .
H2SA C2S H2SB 109.5 . .
S1S C2S H2SC 109.5 . .
H2SA C2S H2SC 109.5 . .
H2SB C2S H2SC 109.5 . .
C4 C3 C2 120.2(9) . .
C4 C3 H3A 119.9 . .
C2 C3 H3A 119.9 . .
C3 C4 C5 120.3(8) . .
C3 C4 H4A 119.9 . .
C5 C4 H4A 119.9 . .
C4 C5 C6 121.2(8) . .
C4 C5 H5A 119.4 . .
C6 C5 H5A 119.4 . .
C5 C6 C1 118.9(9) . .
C5 C6 H6A 120.5 . .
C1 C6 H6A 120.5 . .
C8 C7 C12 118.1(8) . .
C8 C7 P1 121.3(6) . .
C12 C7 P1 120.5(6) . .
C7 C8 C9 120.9(9) . .
C7 C8 H8A 119.5 . .
C9 C8 H8A 119.5 . .
C10 C9 C8 120.2(9) . .
C10 C9 H9A 119.9 . .
C8 C9 H9A 119.9 . .
C11 C10 C9 120.6(10) . .
C11 C10 H10A 119.7 . .
C9 C10 H10A 119.7 . .
C10 C11 C12 119.4(10) . .
C10 C11 H11A 120.3 . .
C12 C11 H11A 120.3 . .
C11 C12 C7 120.9(9) . .
C11 C12 H12A 119.6 . .
C7 C12 H12A 119.6 . .
C14 C13 P1 110.0(5) . .
C14 C13 H13A 109.7 . .
P1 C13 H13A 109.7 . .
C14 C13 H13B 109.7 . .
P1 C13 H13B 109.7 . .
H13A C13 H13B 108.2 . .
N1 C14 C13 110.1(6) . .
N1 C14 H14A 109.7 . .
C13 C14 H14A 109.7 . .
N1 C14 H14B 109.7 . .
C13 C14 H14B 109.7 . .
H14A C14 H14B 108.2 . .
O1 C15 N1 122.6(7) . .
O1 C15 C16 121.7(6) . .
N1 C15 C16 115.7(7) . .
C17 C16 C18 119.7(6) . 2_565
C17 C16 C15 117.1(7) . .
C18 C16 C15 123.2(6) 2_565 .
C18 C17 C16 121.2(7) . .
C18 C17 H17A 119.4 . .
C16 C17 H17A 119.4 . .
C24 C19 C20 117.2(7) . .
C24 C19 P2 126.7(7) . .
C20 C19 P2 116.0(5) . .
C21 C20 C19 120.1(8) . .
C21 C20 H20A 120.0 . .
C19 C20 H20A 120.0 . .
C22 C21 C20 120.4(9) . .
C22 C21 H21A 119.8 . .
C20 C21 H21A 119.8 . .
C21 C22 C23 119.1(8) . .
C21 C22 H22A 120.5 . .
C23 C22 H22A 120.5 . .
C24 C23 C22 120.6(8) . .
C24 C23 H23A 119.7 . .
C22 C23 H23A 119.7 . .
C19 C24 C23 122.5(8) . .
C19 C24 H24A 118.7 . .
C23 C24 H24A 118.7 . .
C26 C25 C30 117.7(9) . .
C26 C25 P2 121.6(7) . .
C30 C25 P2 120.6(7) . .
C25 C26 C27 122.4(9) . .
C25 C26 H26A 118.8 . .
C27 C26 H26A 118.8 . .
C28 C27 C26 119.7(9) . .
C28 C27 H27A 120.2 . .
C26 C27 H27A 120.2 . .
C29 C28 C27 119.4(9) . .
C29 C28 H28A 120.3 . .
C27 C28 H28A 120.3 . .
C28 C29 C30 120.8(8) . .
C28 C29 H29A 119.6 . .
C30 C29 H29A 119.6 . .
C25 C30 C29 119.9(8) . .
C25 C30 H30A 120.0 . .
C29 C30 H30A 120.0 . .
C32 C31 P2 116.1(5) . .
C32 C31 H31A 108.3 . .
P2 C31 H31A 108.3 . .
C32 C31 H31B 108.3 . .
P2 C31 H31B 108.3 . .
H31A C31 H31B 107.4 . .
N2 C32 C31 111.9(6) . .
N2 C32 H32A 109.2 . .
C31 C32 H32A 109.2 . .
N2 C32 H32B 109.2 . .
C31 C32 H32B 109.2 . .
H32A C32 H32B 107.9 . .
O2 C33 N2 122.9(7) . .
O2 C33 C34 119.9(7) . .
N2 C33 C34 117.2(7) . .
C36 C34 C35 119.0(7) . .
C36 C34 C33 117.8(7) . .
C35 C34 C33 123.2(7) . .
C17 C18 C16 119.1(7) . 2_565
C17 C18 H18A 120.5 . .
C16 C18 H18A 120.5 2_565 .
C34 C36 C35 121.0(8) . 2_755
C34 C36 H36 119.5 . .
C35 C36 H36 119.5 2_755 .
C36 C35 C34 120.0(7) 2_755 .
C36 C35 H35 120.0 2_755 .
C34 C35 H35 120.0 . .

loop_
_geom_bond_atom_site_label_1
_geom_bond_atom_site_label_2
_geom_bond_distance
_geom_bond_site_symmetry_2
Au1 P1 2.234(2) .
Au1 Cl1 2.3017(19) .
Au1 Au2 3.1554(4) .
P1 C1 1.815(7) .
P1 C7 1.819(8) .
P1 C13 1.830(7) .
O1 C15 1.218(9) .
N1 C15 1.349(9) .
N1 C14 1.458(9) .
N1 H1A 0.8800 .
S1S O1S 1.463(7) .
S1S C2S 1.759(11) .
S1S C1S 1.800(11) .
C1 C6 1.387(11) .
C1 C2 1.391(12) .
C1S H1SB 0.9800 .
C1S H1SC 0.9800 .
C1S H1SD 0.9800 .
Au2 P2 2.2352(18) .
Au2 Cl2 2.2997(19) .
P2 C19 1.794(7) .
P2 C25 1.803(9) .
P2 C31 1.821(7) .
N2 C33 1.341(10) .
N2 C32 1.455(9) .
N2 H2A 0.8800 .
C2 C3 1.401(11) .
C2 H2B 0.9500 .
O2 C33 1.226(9) .
C2S H2SA 0.9800 .
C2S H2SB 0.9800 .
C2S H2SC 0.9800 .
C3 C4 1.356(13) .
C3 H3A 0.9500 .
C4 C5 1.368(13) .
C4 H4A 0.9500 .
C5 C6 1.385(12) .
C5 H5A 0.9500 .
C6 H6A 0.9500 .
C7 C8 1.371(11) .
C7 C12 1.385(12) .
C8 C9 1.372(13) .
C8 H8A 0.9500 .
C9 C10 1.359(15) .
C9 H9A 0.9500 .
C10 C11 1.359(14) .
C10 H10A 0.9500 .
C11 C12 1.383(12) .
C11 H11A 0.9500 .
C12 H12A 0.9500 .
C13 C14 1.521(10) .
C13 H13A 0.9900 .
C13 H13B 0.9900 .
C14 H14A 0.9900 .
C14 H14B 0.9900 .
C15 C16 1.515(10) .
C16 C17 1.393(10) .
C16 C18 1.398(11) 2_565
C17 C18 1.379(10) .
C17 H17A 0.9500 .
C19 C24 1.347(10) .
C19 C20 1.442(11) .
C20 C21 1.397(12) .
C20 H20A 0.9500 .
C21 C22 1.369(13) .
C21 H21A 0.9500 .
C22 C23 1.390(12) .
C22 H22A 0.9500 .
C23 C24 1.381(11) .
C23 H23A 0.9500 .
C24 H24A 0.9500 .
C25 C26 1.363(12) .
C25 C30 1.387(12) .
C26 C27 1.373(12) .
C26 H26A 0.9500 .
C27 C28 1.369(12) .
C27 H27A 0.9500 .
C28 C29 1.360(12) .
C28 H28A 0.9500 .
C29 C30 1.393(12) .
C29 H29A 0.9500 .
C30 H30A 0.9500 .
C31 C32 1.506(10) .
C31 H31A 0.9900 .
C31 H31B 0.9900 .
C32 H32A 0.9900 .
C32 H32B 0.9900 .
C33 C34 1.514(10) .
C34 C36 1.374(11) .
C34 C35 1.397(11) .
C18 C16 1.398(11) 2_565
C18 H18A 0.9500 .
C36 C35 1.392(11) 2_755
C36 H36 0.9500 .
C35 C36 1.392(11) 2_755
C35 H35 0.9500 .

loop_
_geom_torsion_atom_site_label_1
_geom_torsion_atom_site_label_2
_geom_torsion_atom_site_label_3
_geom_torsion_atom_site_label_4
_geom_torsion
_geom_torsion_site_symmetry_1
_geom_torsion_site_symmetry_4
Cl1 Au1 P1 C1 158.2(7) . .
Au2 Au1 P1 C1 -47.0(3) . .
Cl1 Au1 P1 C7 38.7(8) . .
Au2 Au1 P1 C7 -166.5(2) . .
Cl1 Au1 P1 C13 -78.5(7) . .
Au2 Au1 P1 C13 76.3(3) . .
C7 P1 C1 C6 85.9(7) . .
C13 P1 C1 C6 -166.0(7) . .
Au1 P1 C1 C6 -38.9(8) . .
C7 P1 C1 C2 -89.2(7) . .
C13 P1 C1 C2 18.9(8) . .
Au1 P1 C1 C2 146.0(6) . .
P1 Au1 Au2 P2 110.47(7) . .
Cl1 Au1 Au2 P2 -72.10(7) . .
P1 Au1 Au2 Cl2 -69.17(8) . .
Cl1 Au1 Au2 Cl2 108.26(8) . .
Cl2 Au2 P2 C19 154.7(8) . .
Au1 Au2 P2 C19 -21.5(3) . .
Cl2 Au2 P2 C25 -85.6(9) . .
Au1 Au2 P2 C25 98.2(4) . .
Cl2 Au2 P2 C31 36.5(9) . .
Au1 Au2 P2 C31 -139.7(3) . .
C6 C1 C2 C3 -1.7(13) . .
P1 C1 C2 C3 173.3(6) . .
C1 C2 C3 C4 -0.9(14) . .
C2 C3 C4 C5 2.6(15) . .
C3 C4 C5 C6 -1.7(17) . .
C4 C5 C6 C1 -0.9(16) . .
C2 C1 C6 C5 2.6(14) . .
P1 C1 C6 C5 -172.6(8) . .
C1 P1 C7 C8 53.4(7) . .
C13 P1 C7 C8 -56.3(7) . .
Au1 P1 C7 C8 -179.2(6) . .
C1 P1 C7 C12 -122.4(7) . .
C13 P1 C7 C12 127.9(7) . .
Au1 P1 C7 C12 5.0(7) . .
C12 C7 C8 C9 -1.2(12) . .
P1 C7 C8 C9 -177.1(7) . .
C7 C8 C9 C10 0.9(14) . .
C8 C9 C10 C11 -1.1(16) . .
C9 C10 C11 C12 1.5(16) . .
C10 C11 C12 C7 -1.8(15) . .
C8 C7 C12 C11 1.6(12) . .
P1 C7 C12 C11 177.5(7) . .
C1 P1 C13 C14 178.4(5) . .
C7 P1 C13 C14 -74.0(6) . .
Au1 P1 C13 C14 48.9(6) . .
C15 N1 C14 C13 164.9(7) . .
P1 C13 C14 N1 159.0(5) . .
C14 N1 C15 O1 -3.6(12) . .
C14 N1 C15 C16 174.8(7) . .
O1 C15 C16 C17 14.5(11) . .
N1 C15 C16 C17 -163.9(7) . .
O1 C15 C16 C18 -165.6(8) . 2_565
N1 C15 C16 C18 16.0(11) . 2_565
C18 C16 C17 C18 0.3(13) 2_565 .
C15 C16 C17 C18 -179.8(7) . .
C25 P2 C19 C24 127.2(7) . .
C31 P2 C19 C24 16.7(8) . .
Au2 P2 C19 C24 -107.4(7) . .
C25 P2 C19 C20 -53.2(7) . .
C31 P2 C19 C20 -163.7(6) . .
Au2 P2 C19 C20 72.1(6) . .
C24 C19 C20 C21 -0.5(12) . .
P2 C19 C20 C21 179.8(7) . .
C19 C20 C21 C22 2.3(13) . .
C20 C21 C22 C23 -2.2(13) . .
C21 C22 C23 C24 0.3(13) . .
C20 C19 C24 C23 -1.3(12) . .
P2 C19 C24 C23 178.3(6) . .
C22 C23 C24 C19 1.5(13) . .
C19 P2 C25 C26 125.8(9) . .
C31 P2 C25 C26 -126.5(9) . .
Au2 P2 C25 C26 -0.6(11) . .
C19 P2 C25 C30 -51.2(10) . .
C31 P2 C25 C30 56.5(10) . .
Au2 P2 C25 C30 -177.6(8) . .
C30 C25 C26 C27 -1.3(17) . .
P2 C25 C26 C27 -178.4(8) . .
C25 C26 C27 C28 2.3(17) . .
C26 C27 C28 C29 -1.2(17) . .
C27 C28 C29 C30 -0.9(16) . .
C26 C25 C30 C29 -0.8(16) . .
P2 C25 C30 C29 176.3(8) . .
C28 C29 C30 C25 1.9(16) . .
C19 P2 C31 C32 167.7(6) . .
C25 P2 C31 C32 59.4(7) . .
Au2 P2 C31 C32 -66.9(6) . .
C33 N2 C32 C31 -176.9(7) . .
P2 C31 C32 N2 69.6(8) . .
C32 N2 C33 O2 -0.3(12) . .
C32 N2 C33 C34 -179.1(7) . .
O2 C33 C34 C36 -1.6(12) . .
N2 C33 C34 C36 177.3(7) . .
O2 C33 C34 C35 178.2(8) . .
N2 C33 C34 C35 -3.0(12) . .
C16 C17 C18 C16 -0.3(13) . 2_565
C35 C34 C36 C35 1.2(14) . 2_755
C33 C34 C36 C35 -179.1(8) . 2_755
C36 C34 C35 C36 -1.2(14) . 2_755
C33 C34 C35 C36 179.1(8) . 2_755
